data_4503229
loop_
_publ_author_name
'Neogi, Subhadip'
'Navarro, Jorge A. R.'
'Bharadwaj, Parimal K.'

_publ_section_title
;
 Variation of Structures of Coordination Polymers of Ca(II), Sr(II), and
 Ba(II) with a Tripodal Ligand: Synthesis, Structural, and Gas Adsorption
 Studies
;
_journal_issue 5
_journal_name_full 'Crystal Growth &amp; Design'
_journal_page_first 1554
_journal_paper_doi 10.1021/cg700822y
_journal_volume 8
_journal_year 2008
_chemical_formula_moiety 'C27 H43 N O18 Sr'
_chemical_formula_sum 'C27 H43 N O18 Sr'
_chemical_formula_weight 757.24
_chemical_name_systematic
;
 ?
;
_space_group_IT_number 2
_symmetry_cell_setting triclinic
_symmetry_space_group_name_Hall '-P 1'
_symmetry_space_group_name_H-M 'P -1'
_atom_sites_solution_hydrogens geom
_atom_sites_solution_primary direct
_atom_sites_solution_secondary difmap
_audit_creation_method SHELXL-97
_cell_angle_alpha 110.228(5)
_cell_angle_beta 94.941(4)
_cell_angle_gamma 103.332(5)
_cell_formula_units_Z 2
_cell_length_a 11.329(5)
_cell_length_b 12.372(5)
_cell_length_c 13.340(4)
_cell_measurement_reflns_used 999
_cell_measurement_temperature 100(1)
_cell_measurement_theta_max 28.23
_cell_measurement_theta_min 2.04
_cell_volume 1678.8(11)
_computing_cell_refinement SAINT6.45(Bruker,2003)
_computing_data_collection SMART5.628(Bruker,2003)
_computing_data_reduction SAINT6.45(Bruker,2003)
_computing_molecular_graphics Diamond2.1
_computing_structure_refinement SHELXL-97(Sheldrick,1997)
_computing_structure_solution SIR-97
_diffrn_ambient_temperature 100.0(10)
_diffrn_measured_fraction_theta_full 0.999
_diffrn_measured_fraction_theta_max 0.999
_diffrn_measurement_device_type BrukerSMARTAPEX
_diffrn_measurement_method /w-scans
_diffrn_radiation_monochromator graphite
_diffrn_radiation_source 'fine-focus sealed tube'
_diffrn_radiation_type MoK\a
_diffrn_radiation_wavelength 0.71069
_diffrn_reflns_av_R_equivalents 0.0300
_diffrn_reflns_av_sigmaI/netI 0.0469
_diffrn_reflns_limit_h_max 15
_diffrn_reflns_limit_h_min -14
_diffrn_reflns_limit_k_max 14
_diffrn_reflns_limit_k_min -16
_diffrn_reflns_limit_l_max 17
_diffrn_reflns_limit_l_min -17
_diffrn_reflns_number 25059
_diffrn_reflns_theta_full 28.34
_diffrn_reflns_theta_max 28.34
_diffrn_reflns_theta_min 1.65
_diffrn_standards_decay_% <0.05
_exptl_absorpt_coefficient_mu 1.685
_exptl_absorpt_correction_T_max 0.8234
_exptl_absorpt_correction_T_min 0.7743
_exptl_absorpt_correction_type empirical
_exptl_absorpt_process_details SADABS2.10(Bruker2003)
_exptl_crystal_colour colorless
_exptl_crystal_density_diffrn 1.498
_exptl_crystal_density_method 'not measured'
_exptl_crystal_description needle
_exptl_crystal_F_000 788
_exptl_crystal_size_max 0.16
_exptl_crystal_size_mid 0.14
_exptl_crystal_size_min 0.12
_refine_diff_density_max 0.629
_refine_diff_density_min -0.407
_refine_diff_density_rms 0.066
_refine_ls_extinction_method none
_refine_ls_goodness_of_fit_ref 1.026
_refine_ls_hydrogen_treatment assigned
_refine_ls_matrix_type full
_refine_ls_number_parameters 406
_refine_ls_number_reflns 7963
_refine_ls_number_restraints 0
_refine_ls_restrained_S_all 1.026
_refine_ls_R_factor_all 0.0697
_refine_ls_R_factor_gt 0.0453
_refine_ls_shift/su_max 0.001
_refine_ls_shift/su_mean 0.000
_refine_ls_structure_factor_coef Fsqd
_refine_ls_weighting_details 'calc w=1/[\s^2^(Fo^2^)+(0.0563P)^2^+0.6475P] where P=(Fo^2^+2Fc^2^)/3'
_refine_ls_weighting_scheme calc
_refine_ls_wR_factor_gt 0.1043
_refine_ls_wR_factor_ref 0.1143
_reflns_number_gt 6023
_reflns_number_total 7963
_reflns_threshold_expression >2sigma(I)
_cod_data_source_file cg700822y-file002.cif
_cod_data_source_block Compound2
_cod_depositor_comments
;
The following automatic conversions were performed:

'_diffrn_ambient_temperature' value '100(1)K' was changed to
'100.0(10)' - the value should be numeric and without a unit
designator.

'_symmetry_cell_setting' value 'Triclinic' changed to
'triclinic' according to
/home/saulius/struct/CIF-dictionaries/cif_core.dic dictionary named
'cif_core.dic' version 2.4.1 from 2010-06-29.

Automatic conversion script
Id: cif_fix_values 1715 2011-07-08 13:25:40Z adriana 
;
_cod_original_cell_volume 1678.8(12)
_cod_original_sg_symbol_H-M P-1
_cod_database_code 4503229

loop_
_symmetry_equiv_pos_as_xyz
'x, y, z'
'-x, -y, -z'

loop_
_atom_site_label
_atom_site_type_symbol
_atom_site_fract_x
_atom_site_fract_y
_atom_site_fract_z
_atom_site_U_iso_or_equiv
_atom_site_adp_type
_atom_site_occupancy
_atom_site_symmetry_multiplicity
_atom_site_calc_flag
_atom_site_refinement_flags
Sr1 Sr -0.44476(2) 0.63287(2) 0.94269(2) 0.03445(9) Uani 1 1 d .
O1 O -0.3716(2) 0.13965(18) 0.41720(15) 0.0477(5) Uani 1 1 d .
O2 O -0.47631(19) 0.41271(17) 0.88958(15) 0.0426(5) Uani 1 1 d .
O3 O -0.4867(2) 0.23226(18) 0.88985(16) 0.0487(5) Uani 1 1 d .
O4 O -0.06371(17) 0.31590(18) 0.40693(16) 0.0468(5) Uani 1 1 d .
O5 O 0.30506(19) 0.5412(2) 0.86223(17) 0.0502(5) Uani 1 1 d .
O6 O 0.42988(18) 0.5837(2) 0.75504(16) 0.0511(5) Uani 1 1 d .
O7 O -0.14043(19) 0.01320(18) 0.37194(18) 0.0510(5) Uani 1 1 d .
O8 O -0.1772(3) 0.0389(3) 0.8487(3) 0.1116(13) Uani 1 1 d .
O9 O -0.2860(3) -0.1468(3) 0.7587(3) 0.0969(10) Uani 1 1 d .
N1 N -0.2335(2) 0.1214(2) 0.25372(17) 0.0376(5) Uani 1 1 d .
C1 C -0.3705(3) 0.1074(3) 0.2357(2) 0.0486(8) Uani 1 1 d .
H1A H -0.3932 0.1303 0.1757 0.058 Uiso 1 1 calc R
H1B H -0.4155 0.0243 0.2176 0.058 Uiso 1 1 calc R
C2 C -0.4029(3) 0.1856(3) 0.3372(2) 0.0485(7) Uani 1 1 d .
H2A H -0.3558 0.2686 0.3581 0.058 Uiso 1 1 calc R
H2B H -0.4901 0.1803 0.3269 0.058 Uiso 1 1 calc R
C3 C -0.3968(2) 0.1875(3) 0.5199(2) 0.0379(6) Uani 1 1 d .
C4 C -0.3878(3) 0.1210(3) 0.5831(2) 0.0392(6) Uani 1 1 d .
H4 H -0.3665 0.0495 0.5551 0.047 Uiso 1 1 calc R
C5 C -0.4104(3) 0.1606(2) 0.6877(2) 0.0380(6) Uani 1 1 d .
H5 H -0.4037 0.1155 0.7299 0.046 Uiso 1 1 calc R
C6 C -0.4428(2) 0.2666(2) 0.7310(2) 0.0347(6) Uani 1 1 d .
C7 C -0.4515(3) 0.3321(3) 0.6665(2) 0.0447(7) Uani 1 1 d .
H7 H -0.4731 0.4034 0.6945 0.054 Uiso 1 1 calc R
C8 C -0.4292(3) 0.2944(3) 0.5612(2) 0.0464(7) Uani 1 1 d .
H8 H -0.4356 0.3395 0.5189 0.056 Uiso 1 1 calc R
C9 C -0.4695(2) 0.3066(2) 0.8443(2) 0.0370(6) Uani 1 1 d .
C10 C -0.1620(3) 0.2230(3) 0.2261(2) 0.0469(7) Uani 1 1 d .
H10A H -0.1522 0.1930 0.1508 0.056 Uiso 1 1 calc R
H10B H -0.2069 0.2828 0.2357 0.056 Uiso 1 1 calc R
C11 C -0.0375(3) 0.2789(3) 0.2988(2) 0.0470(7) Uani 1 1 d .
H11A H 0.0101 0.2212 0.2879 0.056 Uiso 1 1 calc R
H11B H 0.0083 0.3472 0.2848 0.056 Uiso 1 1 calc R
C12 C 0.0346(3) 0.3695(2) 0.4914(2) 0.0402(6) Uani 1 1 d .
C13 C 0.0063(3) 0.3903(3) 0.5945(2) 0.0446(7) Uani 1 1 d .
H13 H -0.0755 0.3697 0.6030 0.054 Uiso 1 1 calc R
C14 C 0.1001(3) 0.4419(3) 0.6846(2) 0.0441(7) Uani 1 1 d .
H14 H 0.0810 0.4534 0.7533 0.053 Uiso 1 1 calc R
C15 C 0.2231(2) 0.4769(2) 0.6736(2) 0.0375(6) Uani 1 1 d .
C16 C 0.2491(3) 0.4565(3) 0.5701(2) 0.0422(7) Uani 1 1 d .
H16 H 0.3305 0.4795 0.5615 0.051 Uiso 1 1 calc R
C17 C 0.1560(3) 0.4023(3) 0.4790(2) 0.0446(7) Uani 1 1 d .
H17 H 0.1752 0.3883 0.4101 0.054 Uiso 1 1 calc R
C18 C 0.3255(3) 0.5376(2) 0.7696(2) 0.0386(6) Uani 1 1 d .
C19 C -0.2018(3) 0.0061(3) 0.1991(3) 0.0537(8) Uani 1 1 d .
H19A H -0.1171 0.0229 0.1878 0.064 Uiso 1 1 calc R
H19B H -0.2553 -0.0393 0.1289 0.064 Uiso 1 1 calc R
C20 C -0.2183(3) -0.0652(3) 0.2711(3) 0.0599(9) Uani 1 1 d .
H20A H -0.3036 -0.0862 0.2799 0.072 Uiso 1 1 calc R
H20B H -0.1934 -0.1380 0.2410 0.072 Uiso 1 1 calc R
C21 C -0.1591(3) -0.0112(3) 0.4629(3) 0.0482(8) Uani 1 1 d .
C22 C -0.1009(3) 0.0806(3) 0.5605(3) 0.0526(8) Uani 1 1 d .
H22 H -0.0500 0.1515 0.5610 0.063 Uiso 1 1 calc R
C23 C -0.1176(3) 0.0677(3) 0.6565(3) 0.0562(9) Uani 1 1 d .
H23 H -0.0783 0.1302 0.7219 0.067 Uiso 1 1 calc R
C24 C -0.1930(3) -0.0382(3) 0.6572(3) 0.0561(9) Uani 1 1 d .
C25 C -0.2467(3) -0.1306(3) 0.5592(3) 0.0613(10) Uani 1 1 d .
H25 H -0.2947 -0.2028 0.5587 0.074 Uiso 1 1 calc R
C26 C -0.2310(3) -0.1188(3) 0.4613(3) 0.0567(9) Uani 1 1 d .
H26 H -0.2680 -0.1821 0.3958 0.068 Uiso 1 1 calc R
C27 C -0.2196(4) -0.0493(4) 0.7615(4) 0.0743(11) Uani 1 1 d .
OW1 O -0.0560(4) 0.8710(5) 0.9161(4) 0.1643(19) Uani 1 1 d .
H1W1 H -0.0269 0.8470 0.9865 0.197 Uiso 1 1 d .
H2W1 H -0.1620 0.8411 0.8934 0.197 Uiso 1 1 d .
OW2 O -0.0098(4) 0.7623(4) 1.0534(4) 0.1344(14) Uani 1 1 d .
OW3 O 0.1389(6) 0.6169(6) 0.9936(5) 0.212(3) Uani 1 1 d .
H1W3 H 0.0835 0.6910 1.0134 0.254 Uiso 1 1 d .
H2W3 H 0.1969 0.6523 0.9455 0.254 Uiso 1 1 d .
OW4 O -0.1300(5) 0.4665(6) 0.8370(5) 0.189(2) Uani 1 1 d .
H1W4 H -0.0322 0.4991 0.8531 0.227 Uiso 1 1 d .
H2W4 H -0.1728 0.4163 0.8932 0.227 Uiso 1 1 d .
OW5 O -0.2668(2) 0.6280(3) 0.8305(2) 0.0746(7) Uani 1 1 d .
H1W5 H -0.2944 0.6213 0.7563 0.090 Uiso 1 1 d .
H2W5 H -0.2398 0.5714 0.8254 0.090 Uiso 1 1 d .
OW6 O -0.3953(3) 0.6149(3) 0.6319(3) 0.0901(9) Uani 1 1 d .
H1W6 H -0.4732 0.5856 0.6489 0.108 Uiso 1 1 d .
H2W6 H -0.3628 0.7041 0.6571 0.108 Uiso 1 1 d .
OW7 O -0.2503 0.6590 1.0759 0.056 Uani 1 1 d .
H1W7 H -0.1689 0.6832 1.0698 0.068 Uiso 1 1 d .
H2W7 H -0.2575 0.5925 1.0964 0.068 Uiso 1 1 d .
OW8 O -0.3859(2) 0.84184(19) 0.93353(19) 0.0613(6) Uani 1 1 d .
H1W8 H -0.3983 0.9145 0.9678 0.074 Uiso 1 1 d .
H2W8 H -0.3436 0.8461 0.8749 0.074 Uiso 1 1 d .
OW9 O -0.3608 1.0960 0.9723 0.079 Uani 1 1 d .
H1W9 H -0.3800 1.1568 0.9523 0.095 Uiso 1 1 d .
H2W9 H -0.3039 1.0666 0.9206 0.095 Uiso 1 1 d .

loop_
_atom_site_aniso_label
_atom_site_aniso_U_11
_atom_site_aniso_U_22
_atom_site_aniso_U_33
_atom_site_aniso_U_23
_atom_site_aniso_U_13
_atom_site_aniso_U_12
Sr1 0.04038(15) 0.03365(15) 0.02905(15) 0.01124(11) 0.00979(10) 0.00945(10)
O1 0.0676(13) 0.0557(13) 0.0303(11) 0.0174(10) 0.0201(10) 0.0309(11)
O2 0.0602(13) 0.0351(11) 0.0332(11) 0.0096(9) 0.0166(9) 0.0169(9)
O3 0.0756(15) 0.0437(11) 0.0395(12) 0.0206(10) 0.0261(11) 0.0268(11)
O4 0.0382(11) 0.0511(12) 0.0389(12) 0.0086(10) 0.0023(9) 0.0043(9)
O5 0.0471(12) 0.0667(14) 0.0384(12) 0.0221(11) 0.0094(9) 0.0145(10)
O6 0.0418(11) 0.0650(14) 0.0431(12) 0.0256(11) 0.0050(9) 0.0015(10)
O7 0.0499(12) 0.0490(12) 0.0586(14) 0.0269(11) 0.0112(10) 0.0112(10)
O8 0.109(3) 0.129(3) 0.070(2) 0.050(2) 0.0028(18) -0.033(2)
O9 0.117(2) 0.088(2) 0.102(2) 0.0632(19) 0.0395(19) 0.0088(18)
N1 0.0398(12) 0.0401(13) 0.0270(12) 0.0076(10) 0.0066(10) 0.0074(10)
C1 0.0399(16) 0.068(2) 0.0298(16) 0.0145(15) 0.0016(12) 0.0072(15)
C2 0.0475(17) 0.068(2) 0.0388(17) 0.0256(16) 0.0107(14) 0.0240(15)
C3 0.0412(15) 0.0444(16) 0.0302(15) 0.0128(13) 0.0134(12) 0.0155(12)
C4 0.0476(16) 0.0371(15) 0.0372(16) 0.0118(13) 0.0146(13) 0.0208(13)
C5 0.0467(16) 0.0381(15) 0.0350(15) 0.0164(13) 0.0131(12) 0.0162(12)
C6 0.0403(14) 0.0337(14) 0.0321(15) 0.0124(12) 0.0117(12) 0.0123(12)
C7 0.0626(19) 0.0391(16) 0.0406(17) 0.0162(14) 0.0209(14) 0.0235(14)
C8 0.0638(19) 0.0490(18) 0.0399(17) 0.0242(15) 0.0206(15) 0.0255(15)
C9 0.0406(15) 0.0363(15) 0.0340(15) 0.0115(13) 0.0102(12) 0.0123(12)
C10 0.0490(17) 0.0524(18) 0.0376(17) 0.0195(15) 0.0053(13) 0.0082(14)
C11 0.0435(16) 0.0489(18) 0.0416(18) 0.0139(14) 0.0060(13) 0.0055(14)
C12 0.0394(15) 0.0347(15) 0.0409(17) 0.0111(13) 0.0021(13) 0.0069(12)
C13 0.0371(15) 0.0471(17) 0.0458(18) 0.0166(14) 0.0094(13) 0.0054(13)
C14 0.0455(16) 0.0466(17) 0.0408(17) 0.0171(14) 0.0120(13) 0.0117(13)
C15 0.0416(15) 0.0332(14) 0.0387(16) 0.0144(13) 0.0069(12) 0.0111(12)
C16 0.0375(15) 0.0428(16) 0.0426(17) 0.0138(14) 0.0082(13) 0.0075(12)
C17 0.0420(16) 0.0497(17) 0.0381(17) 0.0129(14) 0.0084(13) 0.0105(13)
C18 0.0436(16) 0.0357(15) 0.0385(16) 0.0154(13) 0.0061(12) 0.0129(12)
C19 0.060(2) 0.0480(18) 0.0417(19) 0.0042(15) 0.0166(15) 0.0111(15)
C20 0.071(2) 0.0392(17) 0.062(2) 0.0101(17) 0.0203(19) 0.0121(16)
C21 0.0452(17) 0.0459(18) 0.066(2) 0.0285(17) 0.0191(16) 0.0213(14)
C22 0.0397(16) 0.055(2) 0.072(2) 0.0380(19) 0.0108(16) 0.0092(14)
C23 0.0476(18) 0.060(2) 0.066(2) 0.0339(18) 0.0074(16) 0.0104(15)
C24 0.0503(18) 0.064(2) 0.073(2) 0.044(2) 0.0187(17) 0.0216(17)
C25 0.062(2) 0.0453(19) 0.089(3) 0.036(2) 0.027(2) 0.0181(16)
C26 0.066(2) 0.0404(17) 0.071(2) 0.0253(17) 0.0225(18) 0.0176(15)
C27 0.062(2) 0.088(3) 0.089(3) 0.057(3) 0.016(2) 0.013(2)
OW1 0.152(4) 0.260(6) 0.161(4) 0.129(4) 0.072(3) 0.112(4)
OW2 0.098(3) 0.144(3) 0.174(4) 0.080(3) 0.036(3) 0.021(2)
OW3 0.238(6) 0.338(8) 0.220(6) 0.181(6) 0.165(5) 0.216(6)
OW4 0.151(4) 0.300(7) 0.252(6) 0.192(6) 0.132(4) 0.146(5)
OW5 0.0718(16) 0.103(2) 0.0730(18) 0.0468(16) 0.0341(14) 0.0395(15)
OW6 0.103(2) 0.099(2) 0.102(2) 0.0610(19) 0.0583(19) 0.0417(18)
OW7 0.052 0.062 0.053 0.025 0.002 0.010
OW8 0.0831(17) 0.0443(12) 0.0641(16) 0.0258(12) 0.0249(13) 0.0195(12)
OW9 0.116 0.066 0.058 0.029 0.011 0.023

loop_
_atom_type_symbol
_atom_type_description
_atom_type_scat_dispersion_real
_atom_type_scat_dispersion_imag
_atom_type_scat_source
C C 0.0033 0.0016 'International Tables Vol C Tables 4.2.6.8 and 6.1.1.4'
H H 0.0000 0.0000 'International Tables Vol C Tables 4.2.6.8 and 6.1.1.4'
N N 0.0061 0.0033 'International Tables Vol C Tables 4.2.6.8 and 6.1.1.4'
O O 0.0106 0.0060 'International Tables Vol C Tables 4.2.6.8 and 6.1.1.4'
Sr Sr -1.5307 3.2498 'International Tables Vol C Tables 4.2.6.8 and 6.1.1.4'

loop_
_geom_angle_atom_site_label_1
_geom_angle_atom_site_label_2
_geom_angle_atom_site_label_3
_geom_angle
_geom_angle_site_symmetry_1
_geom_angle_site_symmetry_3
O2 Sr1 OW8 159.83(7) . .
O2 Sr1 O6 87.09(7) . 1_455
OW8 Sr1 O6 80.67(7) . 1_455
O2 Sr1 O3 124.61(6) . 2_467
OW8 Sr1 O3 75.46(7) . 2_467
O6 Sr1 O3 117.30(8) 1_455 2_467
O2 Sr1 OW7 86.23(5) . .
OW8 Sr1 OW7 98.03(6) . .
O6 Sr1 OW7 154.67(5) 1_455 .
O3 Sr1 OW7 86.34(6) 2_467 .
O2 Sr1 OW5 86.32(8) . .
OW8 Sr1 OW5 75.99(8) . .
O6 Sr1 OW5 80.84(8) 1_455 .
O3 Sr1 OW5 142.66(8) 2_467 .
OW7 Sr1 OW5 74.37(7) . .
O2 Sr1 O2 75.67(7) . 2_467
OW8 Sr1 O2 124.46(7) . 2_467
O6 Sr1 O2 128.23(7) 1_455 2_467
O3 Sr1 O2 49.71(6) 2_467 2_467
OW7 Sr1 O2 73.30(5) . 2_467
OW5 Sr1 O2 143.76(7) . 2_467
O2 Sr1 O5 77.47(7) . 1_455
OW8 Sr1 O5 105.42(7) . 1_455
O6 Sr1 O5 48.64(6) 1_455 1_455
O3 Sr1 O5 83.84(7) 2_467 1_455
OW7 Sr1 O5 151.31(5) . 1_455
OW5 Sr1 O5 127.00(8) . 1_455
O2 Sr1 O5 79.82(6) 2_467 1_455
O2 Sr1 C9 100.57(7) . 2_467
OW8 Sr1 C9 99.60(8) . 2_467
O6 Sr1 C9 127.78(8) 1_455 2_467
O3 Sr1 C9 24.74(7) 2_467 2_467
OW7 Sr1 C9 77.50(6) . 2_467
OW5 Sr1 C9 150.52(8) . 2_467
O2 Sr1 C9 25.05(7) 2_467 2_467
O5 Sr1 C9 82.44(7) 1_455 2_467
O2 Sr1 C18 79.69(7) . 1_455
OW8 Sr1 C18 94.80(8) . 1_455
O6 Sr1 C18 24.11(7) 1_455 1_455
O3 Sr1 C18 102.72(8) 2_467 1_455
OW7 Sr1 C18 165.85(5) . 1_455
OW5 Sr1 C18 103.17(9) . 1_455
O2 Sr1 C18 104.13(8) 2_467 1_455
O5 Sr1 C18 24.68(7) 1_455 1_455
C9 Sr1 C18 106.26(8) 2_467 1_455
O2 Sr1 Sr1 39.32(5) . 2_467
OW8 Sr1 Sr1 160.79(5) . 2_467
O6 Sr1 Sr1 111.94(5) 1_455 2_467
O3 Sr1 Sr1 85.68(5) 2_467 2_467
OW7 Sr1 Sr1 76.81(2) . 2_467
OW5 Sr1 Sr1 119.23(6) . 2_467
O2 Sr1 Sr1 36.35(4) 2_467 2_467
O5 Sr1 Sr1 75.62(5) 1_455 2_467
C9 Sr1 Sr1 61.30(6) 2_467 2_467
C18 Sr1 Sr1 92.87(6) 1_455 2_467
C3 O1 C2 119.8(2) . .
C9 O2 Sr1 162.66(17) . .
C9 O2 Sr1 91.76(15) . 2_467
Sr1 O2 Sr1 104.33(7) . 2_467
C9 O3 Sr1 95.68(16) . 2_467
C12 O4 C11 117.5(2) . .
C18 O5 Sr1 89.54(16) . 1_655
C18 O6 Sr1 99.02(17) . 1_655
C21 O7 C20 118.4(2) . .
C19 N1 C10 112.7(2) . .
C19 N1 C1 112.9(2) . .
C10 N1 C1 112.1(2) . .
C2 C1 N1 109.2(2) . .
O1 C2 C1 104.6(2) . .
O1 C3 C4 114.8(2) . .
O1 C3 C8 124.9(2) . .
C4 C3 C8 120.3(3) . .
C5 C4 C3 119.9(3) . .
C4 C5 C6 121.1(3) . .
C7 C6 C5 118.2(2) . .
C7 C6 C9 121.6(2) . .
C5 C6 C9 120.2(2) . .
C6 C7 C8 121.8(3) . .
C7 C8 C3 118.7(3) . .
O3 C9 O2 122.5(2) . .
O3 C9 C6 118.4(2) . .
O2 C9 C6 119.1(2) . .
O3 C9 Sr1 59.58(14) . 2_467
O2 C9 Sr1 63.19(14) . 2_467
C6 C9 Sr1 172.77(19) . 2_467
C11 C10 N1 109.6(2) . .
O4 C11 C10 104.6(2) . .
O4 C12 C17 124.1(3) . .
O4 C12 C13 115.8(2) . .
C17 C12 C13 120.1(3) . .
C14 C13 C12 119.8(3) . .
C13 C14 C15 120.8(3) . .
C16 C15 C14 118.4(3) . .
C16 C15 C18 119.7(2) . .
C14 C15 C18 122.0(3) . .
C15 C16 C17 121.3(3) . .
C12 C17 C16 119.6(3) . .
O6 C18 O5 122.1(3) . .
O6 C18 C15 118.1(3) . .
O5 C18 C15 119.8(2) . .
O6 C18 Sr1 56.87(15) . 1_655
O5 C18 Sr1 65.78(15) . 1_655
C15 C18 Sr1 170.6(2) . 1_655
N1 C19 C20 108.3(2) . .
O7 C20 C19 104.3(3) . .
O7 C21 C22 115.5(3) . .
O7 C21 C26 124.3(3) . .
C22 C21 C26 120.2(3) . .
C23 C22 C21 120.4(3) . .
C22 C23 C24 120.6(3) . .
C25 C24 C23 118.4(3) . .
C25 C24 C27 120.8(3) . .
C23 C24 C27 120.8(4) . .
C24 C25 C26 121.7(3) . .
C25 C26 C21 118.7(3) . .
O8 C27 O9 121.8(4) . .
O8 C27 C24 119.5(4) . .
O9 C27 C24 118.8(4) . .

loop_
_geom_bond_atom_site_label_1
_geom_bond_atom_site_label_2
_geom_bond_distance
_geom_bond_site_symmetry_2
Sr1 O2 2.494(2) .
Sr1 OW8 2.565(2) .
Sr1 O6 2.567(2) 1_455
Sr1 O3 2.588(2) 2_467
Sr1 OW7 2.5914(9) .
Sr1 OW5 2.612(3) .
Sr1 O2 2.666(2) 2_467
Sr1 O5 2.761(2) 1_455
Sr1 C9 2.986(3) 2_467
Sr1 C18 3.028(3) 1_455
Sr1 Sr1 4.0770(13) 2_467
O1 C3 1.376(3) .
O1 C2 1.427(3) .
O2 C9 1.265(3) .
O2 Sr1 2.666(2) 2_467
O3 C9 1.256(3) .
O3 Sr1 2.588(2) 2_467
O4 C12 1.370(3) .
O4 C11 1.435(4) .
O5 C18 1.264(3) .
O5 Sr1 2.761(2) 1_655
O6 C18 1.252(3) .
O6 Sr1 2.567(2) 1_655
O7 C21 1.370(4) .
O7 C20 1.424(4) .
O8 C27 1.248(5) .
O9 C27 1.252(5) .
N1 C19 1.503(4) .
N1 C10 1.507(4) .
N1 C1 1.509(4) .
C1 C2 1.499(4) .
C3 C4 1.379(4) .
C3 C8 1.393(4) .
C4 C5 1.378(4) .
C5 C6 1.387(4) .
C6 C7 1.383(4) .
C6 C9 1.501(4) .
C7 C8 1.384(4) .
C9 Sr1 2.986(3) 2_467
C10 C11 1.503(4) .
C12 C17 1.382(4) .
C12 C13 1.389(4) .
C13 C14 1.385(4) .
C14 C15 1.397(4) .
C15 C16 1.385(4) .
C15 C18 1.492(4) .
C16 C17 1.389(4) .
C18 Sr1 3.028(3) 1_655
C19 C20 1.508(5) .
C21 C22 1.379(5) .
C21 C26 1.384(4) .
C22 C23 1.367(5) .
C23 C24 1.393(4) .
C24 C25 1.377(5) .
C24 C27 1.494(5) .
C25 C26 1.384(5) .

loop_
_geom_torsion_atom_site_label_1
_geom_torsion_atom_site_label_2
_geom_torsion_atom_site_label_3
_geom_torsion_atom_site_label_4
_geom_torsion
_geom_torsion_site_symmetry_1
_geom_torsion_site_symmetry_4
OW8 Sr1 O2 C9 19.2(8) . .
O6 Sr1 O2 C9 71.7(6) 1_455 .
O3 Sr1 O2 C9 -166.8(6) 2_467 .
OW7 Sr1 O2 C9 -83.9(6) . .
OW5 Sr1 O2 C9 -9.3(6) . .
O2 Sr1 O2 C9 -157.6(7) 2_467 .
O5 Sr1 O2 C9 119.9(6) 1_455 .
C9 Sr1 O2 C9 -160.4(6) 2_467 .
C18 Sr1 O2 C9 94.8(6) 1_455 .
Sr1 Sr1 O2 C9 -157.6(7) 2_467 .
OW8 Sr1 O2 Sr1 176.80(18) . 2_467
O6 Sr1 O2 Sr1 -130.72(8) 1_455 2_467
O3 Sr1 O2 Sr1 -9.20(11) 2_467 2_467
OW7 Sr1 O2 Sr1 73.72(6) . 2_467
OW5 Sr1 O2 Sr1 148.28(9) . 2_467
O2 Sr1 O2 Sr1 0.0 2_467 2_467
O5 Sr1 O2 Sr1 -82.52(7) 1_455 2_467
C9 Sr1 O2 Sr1 -2.81(9) 2_467 2_467
C18 Sr1 O2 Sr1 -107.61(9) 1_455 2_467
C19 N1 C1 C2 143.0(3) . .
C10 N1 C1 C2 -88.5(3) . .
C3 O1 C2 C1 -176.2(2) . .
N1 C1 C2 O1 -62.5(3) . .
C2 O1 C3 C4 166.7(3) . .
C2 O1 C3 C8 -13.4(4) . .
O1 C3 C4 C5 179.7(2) . .
C8 C3 C4 C5 -0.3(4) . .
C3 C4 C5 C6 0.3(4) . .
C4 C5 C6 C7 -0.2(4) . .
C4 C5 C6 C9 178.7(3) . .
C5 C6 C7 C8 0.1(4) . .
C9 C6 C7 C8 -178.8(3) . .
C6 C7 C8 C3 -0.1(5) . .
O1 C3 C8 C7 -179.8(3) . .
C4 C3 C8 C7 0.2(4) . .
Sr1 O3 C9 O2 6.6(3) 2_467 .
Sr1 O3 C9 C6 -172.0(2) 2_467 .
Sr1 O2 C9 O3 152.0(5) . .
Sr1 O2 C9 O3 -6.3(3) 2_467 .
Sr1 O2 C9 C6 -29.5(8) . .
Sr1 O2 C9 C6 172.2(2) 2_467 .
Sr1 O2 C9 Sr1 158.3(7) . 2_467
C7 C6 C9 O3 164.5(3) . .
C5 C6 C9 O3 -14.4(4) . .
C7 C6 C9 O2 -14.1(4) . .
C5 C6 C9 O2 167.0(3) . .
C7 C6 C9 Sr1 92.3(15) . 2_467
C5 C6 C9 Sr1 -86.6(15) . 2_467
C19 N1 C10 C11 -83.4(3) . .
C1 N1 C10 C11 147.9(2) . .
C12 O4 C11 C10 179.2(2) . .
N1 C10 C11 O4 -57.5(3) . .
C11 O4 C12 C17 7.8(4) . .
C11 O4 C12 C13 -172.2(3) . .
O4 C12 C13 C14 178.7(3) . .
C17 C12 C13 C14 -1.3(4) . .
C12 C13 C14 C15 2.0(4) . .
C13 C14 C15 C16 -1.3(4) . .
C13 C14 C15 C18 177.3(3) . .
C14 C15 C16 C17 -0.2(4) . .
C18 C15 C16 C17 -178.8(3) . .
O4 C12 C17 C16 179.8(3) . .
C13 C12 C17 C16 -0.2(4) . .
C15 C16 C17 C12 0.9(4) . .
Sr1 O6 C18 O5 9.4(3) 1_655 .
Sr1 O6 C18 C15 -170.7(2) 1_655 .
Sr1 O5 C18 O6 -8.6(3) 1_655 .
Sr1 O5 C18 C15 171.5(2) 1_655 .
C16 C15 C18 O6 10.1(4) . .
C14 C15 C18 O6 -168.5(3) . .
C16 C15 C18 O5 -170.0(3) . .
C14 C15 C18 O5 11.5(4) . .
C16 C15 C18 Sr1 -45.7(12) . 1_655
C14 C15 C18 Sr1 135.8(10) . 1_655
C10 N1 C19 C20 149.8(3) . .
C1 N1 C19 C20 -82.0(3) . .
C21 O7 C20 C19 162.5(2) . .
N1 C19 C20 O7 -56.7(3) . .
C20 O7 C21 C22 -166.0(3) . .
C20 O7 C21 C26 13.7(4) . .
O7 C21 C22 C23 177.2(3) . .
C26 C21 C22 C23 -2.6(5) . .
C21 C22 C23 C24 0.3(5) . .
C22 C23 C24 C25 2.1(5) . .
C22 C23 C24 C27 -175.1(3) . .
C23 C24 C25 C26 -2.4(5) . .
C27 C24 C25 C26 174.9(3) . .
C24 C25 C26 C21 0.1(5) . .
O7 C21 C26 C25 -177.4(3) . .
C22 C21 C26 C25 2.3(5) . .
C25 C24 C27 O8 -174.6(4) . .
C23 C24 C27 O8 2.6(6) . .
C25 C24 C27 O9 4.1(6) . .
C23 C24 C27 O9 -178.7(4) . .
